data_4345224
loop_
_publ_author_name
'Li, Yun-Wu'
'Guo, Ling-Yu'
'Su, Hai-Feng'
'Jagodi\<c, Marko'
'Luo, Ming'
'Zhou, Xiao-Qi'
'Zeng, Su-Yuan'
'Tung, Chen-Ho'
'Sun, Di'
'Zheng, Lan-Sun'

_publ_section_title
;
 Two Unprecedented POM-Based Inorganic-Organic Hybrids with Concomitant
 Heteropolytungstate and Molybdate.
;
_journal_issue 5
_journal_name_full 'Inorganic chemistry'
_journal_page_first 2481
_journal_page_last 2489
_journal_paper_doi 10.1021/acs.inorgchem.6b02601
_journal_volume 56
_journal_year 2017
_chemical_formula_moiety '2(C20 H16 Cu N4), O40 Si W12, 2(O)'
_chemical_formula_sum 'C40 H32 Cu2 N8 O42 Si W12'
_chemical_formula_weight 3658.11
_chemical_name_systematic
;
 ? 
;
_space_group_crystal_system orthorhombic
_space_group_IT_number 61
_space_group_name_Hall '-P 2bc 2ac'
_space_group_name_H-M_alt 'P c a b'
_symmetry_space_group_name_Hall '-P 2bc 2ac'
_symmetry_space_group_name_H-M 'P c a b'
_atom_sites_solution_hydrogens geom
_atom_sites_solution_primary iterative
_atom_sites_solution_secondary difmap
_audit_creation_date 2016-07-31
_audit_creation_method
;
Olex2 1.2
(compiled 2016.02.19 svn.r3266 for OlexSys, GUI svn.r5155)
;
_cell_angle_alpha 90.00
_cell_angle_beta 90.00
_cell_angle_gamma 90.00
_cell_formula_units_Z 4
_cell_length_a 17.1442(8)
_cell_length_b 18.3980(7)
_cell_length_c 20.6284(10)
_cell_measurement_reflns_used 4295
_cell_measurement_temperature 298(2)
_cell_measurement_theta_max 25.290
_cell_measurement_theta_min 2.573
_cell_volume 6506.6(5)
_computing_molecular_graphics 'Olex2 (Dolomanov et al., 2009)'
_computing_publication_material 'Olex2 (Dolomanov et al., 2009)'
_computing_structure_refinement 'XL (Sheldrick, 2008)'
_computing_structure_solution
;
Superflip (Palatinus & Chapuis, 2007;Palatinus & van der Lee, 2008;
Palatinus et al., 2012)
;
_diffrn_ambient_temperature 298.15
_diffrn_measured_fraction_theta_full 0.998
_diffrn_measured_fraction_theta_max 0.998
_diffrn_measurement_device_type 'CCD area detector'
_diffrn_radiation_monochromator graphite
_diffrn_radiation_type MoK\a
_diffrn_radiation_wavelength 0.71073
_diffrn_reflns_av_R_equivalents 0.0581
_diffrn_reflns_av_unetI/netI 0.0487
_diffrn_reflns_limit_h_max 20
_diffrn_reflns_limit_h_min -16
_diffrn_reflns_limit_k_max 19
_diffrn_reflns_limit_k_min -21
_diffrn_reflns_limit_l_max 24
_diffrn_reflns_limit_l_min -13
_diffrn_reflns_number 25989
_diffrn_reflns_theta_full 25.00
_diffrn_reflns_theta_max 25.00
_diffrn_reflns_theta_min 2.51
_diffrn_source 'fine-focus sealed tube'
_exptl_absorpt_coefficient_mu 21.878
_exptl_absorpt_correction_T_max 0.2735
_exptl_absorpt_correction_T_min 0.1379
_exptl_absorpt_correction_type multi-scan
_exptl_absorpt_process_details sadabs
_exptl_crystal_colour blue
_exptl_crystal_density_diffrn 3.734
_exptl_crystal_density_method 'not measured'
_exptl_crystal_description plate
_exptl_crystal_F_000 6496
_exptl_crystal_size_max 0.15
_exptl_crystal_size_mid 0.1
_exptl_crystal_size_min 0.08
_refine_diff_density_max 2.533
_refine_diff_density_min -2.187
_refine_diff_density_rms 0.460
_refine_ls_extinction_method none
_refine_ls_goodness_of_fit_ref 1.394
_refine_ls_hydrogen_treatment constr
_refine_ls_matrix_type full
_refine_ls_number_parameters 493
_refine_ls_number_reflns 5738
_refine_ls_number_restraints 252
_refine_ls_restrained_S_all 1.366
_refine_ls_R_factor_all 0.0986
_refine_ls_R_factor_gt 0.0838
_refine_ls_shift/su_max 0.000
_refine_ls_shift/su_mean 0.000
_refine_ls_structure_factor_coef Fsqd
_refine_ls_weighting_details 'calc w=1/[\s^2^(Fo^2^)+(0.0000P)^2^+1009.4089P] where P=(Fo^2^+2Fc^2^)/3'
_refine_ls_weighting_scheme calc
_refine_ls_wR_factor_gt 0.1799
_refine_ls_wR_factor_ref 0.1851
_reflns_number_gt 4814
_reflns_number_total 5738
_reflns_threshold_expression >2sigma(I)
_cod_data_source_file ic6b02601_si_002.cif
_cod_data_source_block p5
_cod_depositor_comments 'Adding full bibliography for 4345220--4345224.cif.'
_cod_database_code 4345224
_olex2_refinement_description
;
1. Fixed Uiso
 At 1.2 times of:
  All C(H) groups
2. Uiso/Uaniso restraints and constraints
All non-hydrogen atoms have similar U: within 1.7A with sigma of 0.00001 and
sigma for terminal atoms of 0.00001
All non-hydrogen atoms have similar U: within 1.7A with sigma of 0.00001 and
sigma for terminal atoms of 0.00001
Uanis(O9) \\sim Ueq: with sigma of 0.02 and sigma for terminal atoms of 0.2
Uanis(O20) \\sim Ueq: with sigma of 0.001 and sigma for terminal atoms of 0.2
Uanis(O2) \\sim Ueq: with sigma of 0.02 and sigma for terminal atoms of 0.2
Uanis(O22) \\sim Ueq: with sigma of 0.05 and sigma for terminal atoms of 0.2
Uanis(O22) \\sim Ueq, Uanis(O6) \\sim Ueq: with sigma of 0.02 and sigma for
terminal atoms of 0.2
3. Others
 Fixed Sof: O11(0.5) O14(0.5) O18(0.5) O19(0.5)
4.a Aromatic/amide H refined with riding coordinates:
 C1(H1), C2(H2), C3(H3), C4(H4), C7(H7), C8(H8), C9(H9), C10(H10), C11(H11),
 C12(H12), C13(H13), C14(H14), C17(H17), C18(H18), C19(H19), C20(H20)
;
_olex2_submission_special_instructions 'No special instructions were received'

loop_
_space_group_symop_id
_space_group_symop_operation_xyz
1 'x, y, z'
2 '-x, -y+1/2, z+1/2'
3 'x+1/2, -y, -z+1/2'
4 '-x+1/2, y+1/2, -z'
5 '-x, -y, -z'
6 'x, y-1/2, -z-1/2'
7 '-x-1/2, y, z-1/2'
8 'x-1/2, -y-1/2, z'

loop_
_atom_site_label
_atom_site_type_symbol
_atom_site_fract_x
_atom_site_fract_y
_atom_site_fract_z
_atom_site_U_iso_or_equiv
_atom_site_adp_type
_atom_site_occupancy
_atom_site_calc_flag
_atom_site_site_symmetry_order
_atom_site_refinement_flags_posn
_atom_site_refinement_flags_adp
_atom_site_refinement_flags_occupancy
Cu1 Cu 0.9405(3) 0.7937(2) 0.7120(2) 0.0352(10) Uani 1 d 1 . U .
N1 N 0.9313(18) 0.8431(16) 0.6267(15) 0.040(2) Uani 1 d 1 . U .
N2 N 1.0515(18) 0.8192(16) 0.6997(15) 0.040(2) Uani 1 d 1 . U .
N3 N 0.947(2) 0.7118(18) 0.7750(15) 0.048(3) Uani 1 d 1 . U .
N4 N 0.8398(19) 0.8097(18) 0.7541(16) 0.048(3) Uani 1 d 1 . U .
C1 C 0.867(2) 0.8435(19) 0.5924(18) 0.040(2) Uani 1 d 1 . U .
H1 H 0.8203 0.8265 0.6103 0.048 Uiso 1 calc 1 R . .
C2 C 0.868(2) 0.8699(19) 0.5280(18) 0.040(2) Uani 1 d 1 . U .
H2 H 0.8230 0.8696 0.5027 0.048 Uiso 1 calc 1 R . .
C3 C 0.936(2) 0.8956(19) 0.5041(19) 0.040(2) Uani 1 d 1 . U .
H3 H 0.9374 0.9156 0.4627 0.048 Uiso 1 calc 1 R . .
C4 C 1.004(2) 0.8922(19) 0.5415(18) 0.040(2) Uani 1 d 1 . U .
H4 H 1.0513 0.9069 0.5240 0.048 Uiso 1 calc 1 R . .
C5 C 1.001(2) 0.868(2) 0.6030(18) 0.040(2) Uani 1 d 1 . U .
C6 C 1.063(2) 0.864(2) 0.6484(18) 0.040(2) Uani 1 d 1 . U .
C7 C 1.135(2) 0.896(2) 0.6428(18) 0.040(2) Uani 1 d 1 . U .
H7 H 1.1462 0.9227 0.6054 0.048 Uiso 1 calc 1 R . .
C8 C 1.192(2) 0.891(2) 0.6893(18) 0.040(2) Uani 1 d 1 . U .
H8 H 1.2375 0.9179 0.6857 0.048 Uiso 1 calc 1 R . .
C9 C 1.180(2) 0.8470(19) 0.7411(18) 0.040(2) Uani 1 d 1 . U .
H9 H 1.2173 0.8412 0.7731 0.048 Uiso 1 calc 1 R . .
C10 C 1.109(2) 0.8108(19) 0.7445(18) 0.040(2) Uani 1 d 1 . U .
H10 H 1.1006 0.7792 0.7789 0.048 Uiso 1 calc 1 R . .
C11 C 0.999(2) 0.662(2) 0.7757(19) 0.048(3) Uani 1 d 1 . U .
H11 H 1.0427 0.6680 0.7496 0.057 Uiso 1 calc 1 R . .
C12 C 0.994(2) 0.597(2) 0.8139(18) 0.048(3) Uani 1 d 1 . U .
H12 H 1.0312 0.5599 0.8116 0.058 Uiso 1 calc 1 R . .
C13 C 0.935(2) 0.595(2) 0.8519(19) 0.048(3) Uani 1 d 1 . U .
H13 H 0.9313 0.5547 0.8792 0.058 Uiso 1 calc 1 R . .
C14 C 0.874(2) 0.648(2) 0.8562(19) 0.048(3) Uani 1 d 1 . U .
H14 H 0.8309 0.6426 0.8831 0.057 Uiso 1 calc 1 R . .
C15 C 0.886(2) 0.710(2) 0.8155(19) 0.048(3) Uani 1 d 1 . U .
C16 C 0.825(2) 0.772(2) 0.8093(19) 0.048(3) Uani 1 d 1 . U .
C17 C 0.763(2) 0.781(2) 0.8487(19) 0.048(3) Uani 1 d 1 . U .
H17 H 0.7560 0.7546 0.8866 0.057 Uiso 1 calc 1 R . .
C18 C 0.709(2) 0.834(2) 0.8288(19) 0.048(3) Uani 1 d 1 . U .
H18 H 0.6628 0.8391 0.8515 0.057 Uiso 1 calc 1 R . .
C19 C 0.723(2) 0.877(2) 0.7798(18) 0.048(3) Uani 1 d 1 . U .
H19 H 0.6863 0.9125 0.7698 0.057 Uiso 1 calc 1 R . .
C20 C 0.789(2) 0.870(2) 0.7419(19) 0.048(3) Uani 1 d 1 . U .
H20 H 0.8004 0.9033 0.7095 0.057 Uiso 1 calc 1 R . .
W1 W 0.95308(8) 0.67229(7) 0.43604(7) 0.0295(3) Uani 1 d 1 . U .
W2 W 0.91230(8) 0.63166(7) 0.59944(6) 0.0253(3) Uani 1 d 1 . U .
W3 W 0.96490(9) 0.46170(7) 0.66533(6) 0.0297(3) Uani 1 d 1 . U .
W4 W 0.80812(7) 0.47434(7) 0.55520(7) 0.0267(3) Uani 1 d 1 . U .
W5 W 0.84197(8) 0.51801(8) 0.39058(7) 0.0305(3) Uani 1 d 1 . U .
W6 W 0.89301(8) 0.34466(7) 0.45107(6) 0.0257(3) Uani 1 d 1 . U .
Si1 Si 1.0000 0.5000 0.5000 0.016(2) Uani 1 d 2 S TU P
O1 O 0.9301(13) 0.7535(11) 0.4066(11) 0.0296(7) Uani 1 d 1 . U .
O2 O 1.0081(17) 0.6336(15) 0.3670(15) 0.064(8) Uani 1 d 1 . U .
O3 O 0.8647(18) 0.6169(16) 0.4043(17) 0.077(11) Uani 1 d 1 . U .
O4 O 0.9030(17) 0.6750(18) 0.5180(12) 0.063(9) Uani 1 d 1 . U .
O5 O 0.8728(12) 0.6957(11) 0.6489(10) 0.0254(7) Uani 1 d 1 . U .
O6 O 0.826(2) 0.5742(15) 0.5818(17) 0.072(9) Uani 1 d 1 . U .
O7 O 0.944(2) 0.5621(14) 0.6609(18) 0.089(14) Uani 1 d 1 . U .
O8 O 0.8623(17) 0.4449(14) 0.6299(16) 0.064(9) Uani 1 d 1 . U .
O9 O 1.0687(19) 0.4838(15) 0.6672(16) 0.070(9) Uani 1 d 1 . U .
O10 O 0.9467(13) 0.4429(11) 0.7440(10) 0.0297(7) Uani 1 d 1 . U .
O11 O 0.939(2) 0.5148(19) 0.5582(18) 0.016(2) Uani 0.50 d 1 . U .
O12 O 0.7163(12) 0.4629(11) 0.5829(11) 0.0268(7) Uani 1 d 1 . U .
O13 O 0.8275(17) 0.3835(15) 0.5163(11) 0.053(8) Uani 1 d 1 . U .
O14 O 0.915(2) 0.4699(19) 0.4813(18) 0.016(2) Uani 0.50 d 1 . U .
O15 O 0.7913(19) 0.5152(16) 0.4696(12) 0.065(10) Uani 1 d 1 . U .
O16 O 0.7669(12) 0.5250(12) 0.3399(11) 0.0307(7) Uani 1 d 1 . U .
O17 O 0.856(2) 0.4161(14) 0.3922(13) 0.069(10) Uani 1 d 1 . U .
O18 O 0.972(2) 0.5450(19) 0.4349(17) 0.016(2) Uani 0.50 d 1 . U .
O19 O 1.002(2) 0.5857(19) 0.5194(17) 0.016(2) Uani 0.50 d 1 . U .
O20 O 0.952(2) 0.3041(19) 0.5207(17) 0.077(10) Uani 1 d 1 . U .
O21 O 0.8438(12) 0.2697(10) 0.4288(10) 0.0261(7) Uani 1 d 1 . U .
O22 O 0.9811(14) 0.3342(17) 0.3983(12) 0.053(7) Uani 1 d 1 . U .
O1W O 0.793(3) 0.153(2) 0.5071(18) 0.13(2) Uani 1 d 1 . U .

loop_
_atom_site_aniso_label
_atom_site_aniso_U_11
_atom_site_aniso_U_22
_atom_site_aniso_U_33
_atom_site_aniso_U_23
_atom_site_aniso_U_13
_atom_site_aniso_U_12
Cu1 0.035(2) 0.042(2) 0.029(2) 0.0054(19) 0.0027(19) -0.0056(19)
N1 0.044(5) 0.039(5) 0.038(5) 0.000(4) 0.000(4) 0.010(4)
N2 0.044(5) 0.039(5) 0.037(5) 0.000(4) 0.000(4) 0.010(4)
N3 0.055(6) 0.051(6) 0.037(5) -0.009(5) -0.009(5) -0.018(5)
N4 0.054(6) 0.051(6) 0.037(5) -0.009(5) -0.009(5) -0.019(5)
C1 0.044(5) 0.039(5) 0.038(5) 0.000(4) 0.000(4) 0.010(4)
C2 0.044(5) 0.039(5) 0.038(5) 0.000(4) 0.000(4) 0.010(4)
C3 0.044(5) 0.039(5) 0.038(5) 0.000(4) 0.000(4) 0.010(4)
C4 0.044(5) 0.039(5) 0.038(5) 0.000(4) 0.000(4) 0.010(4)
C5 0.044(5) 0.039(5) 0.038(5) 0.000(4) 0.000(4) 0.010(4)
C6 0.044(5) 0.039(5) 0.038(5) 0.000(4) 0.000(4) 0.010(4)
C7 0.044(5) 0.039(5) 0.038(5) 0.000(4) 0.000(4) 0.009(4)
C8 0.044(5) 0.039(5) 0.038(5) 0.000(4) 0.000(4) 0.009(4)
C9 0.044(5) 0.039(5) 0.038(5) 0.000(4) 0.000(4) 0.009(4)
C10 0.044(5) 0.039(5) 0.037(5) 0.000(4) 0.000(4) 0.009(4)
C11 0.055(6) 0.051(6) 0.037(5) -0.009(5) -0.009(5) -0.018(5)
C12 0.055(6) 0.051(6) 0.038(5) -0.009(5) -0.009(5) -0.018(5)
C13 0.055(6) 0.051(6) 0.038(5) -0.009(5) -0.009(5) -0.018(5)
C14 0.055(6) 0.051(6) 0.038(5) -0.009(5) -0.009(5) -0.018(5)
C15 0.055(6) 0.051(6) 0.037(5) -0.009(5) -0.009(5) -0.018(5)
C16 0.054(6) 0.051(6) 0.037(5) -0.009(5) -0.009(5) -0.019(5)
C17 0.054(6) 0.051(6) 0.037(5) -0.009(5) -0.009(5) -0.019(5)
C18 0.054(6) 0.051(6) 0.037(5) -0.009(5) -0.009(5) -0.018(5)
C19 0.054(6) 0.051(6) 0.037(5) -0.009(5) -0.009(5) -0.018(5)
C20 0.054(6) 0.051(6) 0.037(5) -0.009(5) -0.009(5) -0.018(5)
W1 0.0349(8) 0.0165(6) 0.0372(8) 0.0067(5) 0.0068(6) 0.0048(5)
W2 0.0336(7) 0.0213(6) 0.0209(7) -0.0064(5) -0.0018(6) 0.0071(5)
W3 0.0447(8) 0.0275(7) 0.0167(6) -0.0002(5) 0.0052(6) -0.0116(6)
W4 0.0197(6) 0.0274(7) 0.0329(8) 0.0041(6) 0.0033(6) -0.0018(5)
W5 0.0245(7) 0.0380(8) 0.0290(8) -0.0084(6) -0.0090(6) 0.0035(6)
W6 0.0296(7) 0.0200(6) 0.0277(7) -0.0031(5) -0.0025(6) -0.0075(5)
Si1 0.018(5) 0.016(5) 0.014(5) -0.001(4) 0.006(4) 0.005(4)
O1 0.0350(13) 0.0164(12) 0.0373(13) 0.0068(12) 0.0066(12) 0.0048(11)
O2 0.060(14) 0.050(13) 0.081(16) -0.041(12) 0.028(13) -0.009(12)
O3 0.06(2) 0.063(19) 0.10(3) -0.051(18) 0.065(19) -0.035(16)
O4 0.055(18) 0.11(3) 0.026(14) 0.014(15) 0.003(13) 0.016(18)
O5 0.0337(13) 0.0214(12) 0.0210(12) -0.0065(11) -0.0018(12) 0.0071(11)
O6 0.084(16) 0.041(13) 0.093(17) 0.003(13) -0.021(14) -0.021(13)
O7 0.13(3) 0.027(14) 0.11(3) 0.035(16) -0.09(2) -0.042(17)
O8 0.058(19) 0.030(14) 0.10(3) 0.004(15) -0.043(18) -0.003(13)
O9 0.082(16) 0.048(13) 0.079(16) -0.045(12) 0.031(13) -0.021(12)
O10 0.0448(13) 0.0276(12) 0.0168(12) -0.0001(11) 0.0053(12) -0.0115(12)
O11 0.018(5) 0.016(5) 0.014(5) -0.001(4) 0.006(4) 0.004(4)
O12 0.0198(12) 0.0276(12) 0.0332(13) 0.0040(12) 0.0035(12) -0.0017(11)
O13 0.08(2) 0.060(17) 0.020(13) 0.003(12) 0.027(13) 0.031(15)
O14 0.018(5) 0.016(5) 0.014(5) -0.001(4) 0.006(4) 0.005(4)
O15 0.10(2) 0.08(2) 0.023(14) 0.018(13) 0.025(15) 0.054(18)
O16 0.0247(12) 0.0383(13) 0.0292(13) -0.0082(12) -0.0090(12) 0.0036(12)
O17 0.13(3) 0.038(15) 0.036(16) 0.017(13) 0.027(18) 0.050(17)
O18 0.018(5) 0.016(5) 0.014(5) -0.001(4) 0.006(4) 0.004(4)
O19 0.018(5) 0.016(5) 0.014(5) -0.001(4) 0.006(4) 0.005(4)
O20 0.077(10) 0.077(10) 0.077(10) 0.0001(10) -0.0001(10) 0.0000(10)
O21 0.0300(12) 0.0204(12) 0.0279(12) -0.0030(11) -0.0026(12) -0.0077(11)
O22 0.029(11) 0.098(15) 0.032(12) 0.016(12) 0.004(10) -0.011(11)
O1W 0.19(4) 0.12(3) 0.08(3) 0.06(2) -0.07(3) -0.13(3)

loop_
_atom_type_symbol
_atom_type_description
_atom_type_scat_dispersion_real
_atom_type_scat_dispersion_imag
_atom_type_scat_source
C C 0.0033 0.0016 'International Tables Vol C Tables 4.2.6.8 and 6.1.1.4'
H H 0.0000 0.0000 'International Tables Vol C Tables 4.2.6.8 and 6.1.1.4'
Cu Cu 0.3201 1.2651 'International Tables Vol C Tables 4.2.6.8 and 6.1.1.4'
N N 0.0061 0.0033 'International Tables Vol C Tables 4.2.6.8 and 6.1.1.4'
O O 0.0106 0.0060 'International Tables Vol C Tables 4.2.6.8 and 6.1.1.4'
Si Si 0.0817 0.0704 'International Tables Vol C Tables 4.2.6.8 and 6.1.1.4'
W W -0.8490 6.8722 'International Tables Vol C Tables 4.2.6.8 and 6.1.1.4'

loop_
_geom_angle_atom_site_label_1
_geom_angle_atom_site_label_2
_geom_angle_atom_site_label_3
_geom_angle
_geom_angle_site_symmetry_1
_geom_angle_site_symmetry_3
N1 Cu1 N3 158.0(12) . .
N2 Cu1 N1 81.6(13) . .
N2 Cu1 N3 102.1(13) . .
N4 Cu1 N1 104.8(13) . .
N4 Cu1 N2 150.7(12) . .
N4 Cu1 N3 82.7(15) . .
C1 N1 Cu1 123(3) . .
C1 N1 C5 123(3) . .
C5 N1 Cu1 114(2) . .
C6 N2 Cu1 113(2) . .
C10 N2 Cu1 126(3) . .
C10 N2 C6 119(3) . .
C11 N3 Cu1 126(3) . .
C11 N3 C15 121(4) . .
C15 N3 Cu1 112(3) . .
C16 N4 Cu1 117(3) . .
C16 N4 C20 116(4) . .
C20 N4 Cu1 125(3) . .
N1 C1 C2 120(4) . .
C3 C2 C1 119(4) . .
C2 C3 C4 120(4) . .
C5 C4 C3 120(4) . .
N1 C5 C6 114(3) . .
C4 C5 N1 119(4) . .
C4 C5 C6 127(4) . .
N2 C6 C5 115(3) . .
N2 C6 C7 118(3) . .
C7 C6 C5 127(4) . .
C8 C7 C6 123(4) . .
C9 C8 C7 119(4) . .
C8 C9 C10 117(4) . .
N2 C10 C9 123(4) . .
N3 C11 C12 124(4) . .
C13 C12 C11 114(4) . .
C12 C13 C14 126(4) . .
C15 C14 C13 114(4) . .
N3 C15 C14 120(4) . .
N3 C15 C16 117(4) . .
C14 C15 C16 123(4) . .
N4 C16 C15 109(4) . .
C17 C16 N4 126(4) . .
C17 C16 C15 125(4) . .
C16 C17 C18 116(4) . .
C19 C18 C17 122(4) . .
C18 C19 C20 122(5) . .
C19 C20 N4 118(4) . .
O1 W1 O2 100.7(13) . .
O1 W1 O3 99.4(14) . .
O1 W1 O4 101.2(12) . .
O1 W1 O18 156.9(12) . .
O1 W1 O19 155.3(11) . .
O1 W1 O20 99.7(13) . 5_766
O2 W1 O3 86.4(11) . .
O2 W1 O4 157.9(14) . .
O2 W1 O18 62.8(13) . .
O2 W1 O19 96.4(13) . .
O2 W1 O20 90.8(14) . 5_766
O3 W1 O18 65.3(14) . .
O3 W1 O19 99.3(14) . .
O4 W1 O3 87.8(13) . .
O4 W1 O18 95.5(13) . .
O4 W1 O19 63.6(12) . .
O4 W1 O20 87.8(14) . 5_766
O18 W1 O19 47.7(12) . .
O20 W1 O3 160.9(15) 5_766 .
O20 W1 O18 96.7(14) 5_766 .
O20 W1 O19 62.2(13) 5_766 .
O4 W2 O7 157.1(16) . .
O4 W2 O11 94.6(13) . .
O4 W2 O19 65.7(12) . .
O4 W2 O22 87.9(12) . 5_766
O5 W2 O4 102.2(12) . .
O5 W2 O6 101.1(13) . .
O5 W2 O7 100.5(14) . .
O5 W2 O11 157.9(11) . .
O5 W2 O19 155.4(11) . .
O5 W2 O22 97.9(12) . 5_766
O6 W2 O4 89.9(14) . .
O6 W2 O7 88.8(13) . .
O6 W2 O11 64.3(14) . .
O6 W2 O19 100.3(14) . .
O6 W2 O22 160.9(14) . 5_766
O7 W2 O11 64.3(14) . .
O7 W2 O19 92.1(16) . .
O7 W2 O22 85.9(13) . 5_766
O11 W2 O19 46.3(12) . .
O22 W2 O11 97.0(13) 5_766 .
O22 W2 O19 61.7(12) 5_766 .
O2 W3 O11 95.4(13) 5_766 .
O2 W3 O18 62.3(13) 5_766 5_766
O7 W3 O2 156.7(16) . 5_766
O7 W3 O8 88.2(12) . .
O7 W3 O11 62.1(13) . .
O7 W3 O18 95.5(16) . 5_766
O8 W3 O2 86.7(12) . 5_766
O8 W3 O11 63.8(13) . .
O8 W3 O18 94.6(14) . 5_766
O9 W3 O2 88.6(12) . 5_766
O9 W3 O7 88.0(14) . .
O9 W3 O8 158.8(15) . .
O9 W3 O11 96.1(14) . .
O9 W3 O18 65.0(13) . 5_766
O10 W3 O2 101.0(12) . 5_766
O10 W3 O7 102.3(14) . .
O10 W3 O8 99.4(13) . .
O10 W3 O9 101.9(13) . .
O10 W3 O11 155.9(11) . .
O10 W3 O18 157.6(12) . 5_766
O18 W3 O11 46.4(12) 5_766 .
O6 W4 O11 63.1(13) . .
O6 W4 O14 95.4(14) . .
O8 W4 O6 88.0(12) . .
O8 W4 O11 66.5(13) . .
O8 W4 O13 90.4(12) . .
O8 W4 O14 97.7(14) . .
O8 W4 O15 158.6(14) . .
O11 W4 O14 45.4(12) . .
O12 W4 O6 99.6(13) . .
O12 W4 O8 98.5(13) . .
O12 W4 O11 156.3(11) . .
O12 W4 O13 101.4(11) . .
O12 W4 O14 158.3(12) . .
O12 W4 O15 102.6(12) . .
O13 W4 O6 159.0(14) . .
O13 W4 O11 97.1(13) . .
O13 W4 O14 64.0(12) . .
O13 W4 O15 89.0(11) . .
O15 W4 O6 85.0(14) . .
O15 W4 O11 92.4(14) . .
O15 W4 O14 63.0(12) . .
O3 W5 O9 86.9(11) . 5_766
O3 W5 O14 97.5(15) . .
O3 W5 O17 158.5(16) . .
O3 W5 O18 64.0(14) . .
O9 W5 O14 93.4(14) 5_766 .
O9 W5 O18 61.1(13) 5_766 .
O14 W5 O18 46.9(12) . .
O15 W5 O3 89.5(13) . .
O15 W5 O9 155.8(15) . 5_766
O15 W5 O14 63.3(12) . .
O15 W5 O17 90.9(12) . .
O15 W5 O18 95.9(14) . .
O16 W5 O3 100.3(14) . .
O16 W5 O9 103.0(13) . 5_766
O16 W5 O14 156.3(12) . .
O16 W5 O15 101.1(13) . .
O16 W5 O17 100.6(13) . .
O16 W5 O18 156.8(12) . .
O17 W5 O9 84.0(13) . 5_766
O17 W5 O14 63.8(13) . .
O17 W5 O18 94.6(14) . .
O13 W6 O14 63.3(12) . .
O13 W6 O17 89.7(11) . .
O13 W6 O19 93.7(13) . 5_766
O13 W6 O20 85.9(13) . .
O17 W6 O14 63.8(13) . .
O17 W6 O19 92.7(15) . 5_766
O17 W6 O20 158.3(15) . .
O19 W6 O14 43.4(12) 5_766 .
O20 W6 O14 95.4(14) . .
O20 W6 O19 66.5(14) . 5_766
O21 W6 O13 101.9(12) . .
O21 W6 O14 158.7(11) . .
O21 W6 O17 103.0(13) . .
O21 W6 O19 157.8(12) . 5_766
O21 W6 O20 98.7(13) . .
O21 W6 O22 99.3(12) . .
O22 W6 O13 158.6(13) . .
O22 W6 O14 97.0(13) . .
O22 W6 O17 88.3(12) . .
O22 W6 O19 65.1(12) . 5_766
O22 W6 O20 88.2(13) . .
O11 Si1 O11 180.000(7) . 5_766
O11 Si1 O18 70.8(18) 5_766 .
O11 Si1 O18 70.8(18) . 5_766
O11 Si1 O18 109.2(18) . .
O11 Si1 O18 109.2(18) 5_766 5_766
O11 Si1 O19 70.7(18) 5_766 5_766
O11 Si1 O19 70.7(18) . .
O11 Si1 O19 109.3(18) 5_766 .
O11 Si1 O19 109.3(18) . 5_766
O14 Si1 O11 110.6(18) 5_766 .
O14 Si1 O11 69.4(18) 5_766 5_766
O14 Si1 O11 69.4(18) . .
O14 Si1 O11 110.6(18) . 5_766
O14 Si1 O14 180(3) 5_766 .
O14 Si1 O18 106.8(18) . 5_766
O14 Si1 O18 73.2(18) 5_766 5_766
O14 Si1 O18 73.2(18) . .
O14 Si1 O18 106.8(18) 5_766 .
O14 Si1 O19 114.6(18) 5_766 5_766
O14 Si1 O19 114.6(18) . .
O14 Si1 O19 65.4(18) . 5_766
O14 Si1 O19 65.4(18) 5_766 .
O18 Si1 O18 180.0(15) . 5_766
O19 Si1 O18 73.8(18) . .
O19 Si1 O18 106.2(18) 5_766 .
O19 Si1 O18 106.2(18) . 5_766
O19 Si1 O18 73.8(18) 5_766 5_766
O19 Si1 O19 180(3) . 5_766
W1 O2 W3 137.5(18) . 5_766
W5 O3 W1 136(2) . .
W2 O4 W1 138.8(17) . .
W2 O6 W4 136(2) . .
W2 O7 W3 139(2) . .
W4 O8 W3 135.6(18) . .
W3 O9 W5 138.8(17) . 5_766
W2 O11 W3 94.2(13) . .
W2 O11 W4 96.5(13) . .
W4 O11 W3 94.0(13) . .
Si1 O11 W2 123.2(19) . .
Si1 O11 W3 118.9(18) . .
Si1 O11 W4 123(2) . .
W4 O13 W6 137.9(16) . .
W4 O14 W5 94.7(13) . .
W4 O14 W6 94.4(13) . .
W6 O14 W5 93.9(13) . .
Si1 O14 W4 122.1(19) . .
Si1 O14 W5 122.0(19) . .
Si1 O14 W6 122.3(18) . .
Si1 O14 O19 57.9(17) . 5_766
O19 O14 W4 130(2) 5_766 .
O19 O14 W5 129(2) 5_766 .
O19 O14 W6 64.3(16) 5_766 .
W5 O15 W4 138.1(15) . .
W5 O17 W6 137.7(18) . .
W1 O18 W5 94.7(13) . .
W3 O18 W1 97.1(13) 5_766 .
W3 O18 W5 94.7(13) 5_766 .
Si1 O18 W1 121.9(19) . .
Si1 O18 W3 123.8(18) . 5_766
Si1 O18 W5 117.9(18) . .
W2 O19 W1 91.8(12) . .
W6 O19 W1 95.3(13) 5_766 .
W6 O19 W2 97.1(13) 5_766 .
Si1 O19 W1 116.2(18) . .
Si1 O19 W2 119.5(19) . .
Si1 O19 W6 129(2) . 5_766
Si1 O19 O14 56.6(17) . 5_766
O14 O19 W1 130(2) 5_766 .
O14 O19 W2 137(2) 5_766 .
O14 O19 W6 72.2(18) 5_766 5_766
W1 O20 W6 135.8(19) 5_766 .
W6 O22 W2 135.7(16) . 5_766

loop_
_geom_bond_atom_site_label_1
_geom_bond_atom_site_label_2
_geom_bond_distance
_geom_bond_site_symmetry_2
Cu1 N1 1.99(3) .
Cu1 N2 1.98(3) .
Cu1 N3 1.99(3) .
Cu1 N4 1.95(3) .
N1 C1 1.32(5) .
N1 C5 1.36(5) .
N2 C6 1.36(5) .
N2 C10 1.36(5) .
N3 C11 1.28(5) .
N3 C15 1.34(5) .
N4 C16 1.36(5) .
N4 C20 1.43(5) .
C1 C2 1.41(5) .
C2 C3 1.35(5) .
C3 C4 1.40(5) .
C4 C5 1.35(5) .
C5 C6 1.43(5) .
C6 C7 1.37(5) .
C7 C8 1.36(5) .
C8 C9 1.36(5) .
C9 C10 1.38(5) .
C11 C12 1.43(6) .
C12 C13 1.28(5) .
C13 C14 1.43(6) .
C14 C15 1.43(5) .
C15 C16 1.55(6) .
C16 C17 1.36(6) .
C17 C18 1.40(6) .
C18 C19 1.30(5) .
C19 C20 1.39(5) .
W1 O1 1.66(2) .
W1 O2 1.85(3) .
W1 O3 1.94(3) .
W1 O4 1.90(3) .
W1 O18 2.36(4) .
W1 O19 2.49(4) .
W1 O20 1.90(4) 5_766
W2 O4 1.87(3) .
W2 O5 1.700(19) .
W2 O6 1.86(3) .
W2 O7 1.88(3) .
W2 O11 2.36(3) .
W2 O19 2.41(3) .
W2 O22 1.93(2) 5_766
W3 O2 1.93(3) 5_766
W3 O7 1.88(3) .
W3 O8 1.93(3) .
W3 O9 1.83(3) .
W3 O10 1.69(2) .
W3 O11 2.46(4) .
W3 O18 2.34(4) 5_766
W4 O6 1.94(3) .
W4 O8 1.88(3) .
W4 O11 2.36(4) .
W4 O12 1.69(2) .
W4 O13 1.88(3) .
W4 O14 2.39(4) .
W4 O15 1.94(2) .
W5 O3 1.88(3) .
W5 O9 1.94(3) 5_766
W5 O14 2.42(4) .
W5 O15 1.85(2) .
W5 O16 1.66(2) .
W5 O17 1.89(2) .
W5 O18 2.45(4) .
W6 O13 1.89(2) .
W6 O14 2.42(4) .
W6 O17 1.90(2) .
W6 O19 2.29(4) 5_766
W6 O20 1.91(4) .
W6 O21 1.681(19) .
W6 O22 1.87(2) .
Si1 O11 1.62(4) 5_766
Si1 O11 1.62(4) .
Si1 O14 1.60(4) .
Si1 O14 1.60(4) 5_766
Si1 O18 1.65(4) .
Si1 O18 1.65(4) 5_766
Si1 O19 1.63(4) .
Si1 O19 1.63(4) 5_766
O2 W3 1.93(3) 5_766
O9 W5 1.94(3) 5_766
O14 O19 1.75(5) 5_766
O18 W3 2.34(4) 5_766
O19 W6 2.29(4) 5_766
O19 O14 1.75(5) 5_766
O20 W1 1.90(4) 5_766
O22 W2 1.93(2) 5_766
